data_7112369
loop_
_publ_author_name
'Xiang, Hua'
'Mereacre, Valeriu'
'Lan, Yanhua'
'Lu, Tong-Bu'
'Anson, Christopher E.'
'Powell, Annie K.'

_publ_section_title
;
 Direct observation of the role of lanthanides in stabilizing a
 ferromagnetic spin orientation in a weak Fe(III)-Fe(III) antiferromagnet.
;
_journal_issue 67
_journal_name_full 'Chemical communications (Cambridge, England)'
_journal_page_first 7385
_journal_page_last 7387
_journal_paper_doi 10.1039/c3cc42416b
_journal_volume 49
_journal_year 2013
_chemical_formula_moiety 'C38.5 H35 Fe2 N6 O28 Y2, 6(C2 H3 N)'
_chemical_formula_sum 'C50.5 H53 Fe2 N12 O28 Y2'
_chemical_formula_weight 1565.57
_chemical_name_systematic
;
?
;
_space_group_IT_number 14
_symmetry_cell_setting monoclinic
_symmetry_space_group_name_Hall '-P 2yn'
_symmetry_space_group_name_H-M 'P 1 21/n 1'
_atom_sites_solution_hydrogens geom
_atom_sites_solution_primary direct
_atom_sites_solution_secondary difmap
_audit_creation_method SHELXL-97
_cell_angle_alpha 90.00
_cell_angle_beta 101.793(2)
_cell_angle_gamma 90.00
_cell_formula_units_Z 2
_cell_length_a 10.7679(16)
_cell_length_b 19.980(3)
_cell_length_c 15.372(2)
_cell_measurement_reflns_used 5278
_cell_measurement_temperature 100(2)
_cell_measurement_theta_max 24.92
_cell_measurement_theta_min 2.35
_cell_volume 3237.4(8)
_computing_cell_refinement 'SMART-NT 5.6 (Bruker AXS Inc., 2005)'
_computing_data_collection 'SMART-NT 5.6 (Bruker AXS Inc., 2005)'
_computing_data_reduction 'SAINT+ 6.45 (Bruker AXS Inc., 2003)'
_computing_molecular_graphics 'Diamond 2.1 (Crystal Impact, 1998)'
_computing_publication_material 'SHELXTL 6.14 (BrukerAXS Inc., 2003)'
_computing_structure_refinement 'SHELXTL 6.14 (BrukerAXS Inc., 2003)'
_computing_structure_solution 'SHELXTL 6.14 (BrukerAXS Inc., 2003)'
_diffrn_ambient_temperature 100(2)
_diffrn_detector_area_resol_mean 8.333
_diffrn_measured_fraction_theta_full 0.999
_diffrn_measured_fraction_theta_max 0.999
_diffrn_measurement_device_type 'Bruker SMART Apex'
_diffrn_measurement_method 'CCD area detector'
_diffrn_radiation_monochromator graphite
_diffrn_radiation_source 'rotating anode'
_diffrn_radiation_type MoK\a
_diffrn_radiation_wavelength 0.71073
_diffrn_reflns_av_R_equivalents 0.0539
_diffrn_reflns_av_unetI/netI 0.0534
_diffrn_reflns_limit_h_max 13
_diffrn_reflns_limit_h_min -13
_diffrn_reflns_limit_k_max 24
_diffrn_reflns_limit_k_min -24
_diffrn_reflns_limit_l_max 19
_diffrn_reflns_limit_l_min -19
_diffrn_reflns_number 22568
_diffrn_reflns_theta_full 25.25
_diffrn_reflns_theta_max 26.37
_diffrn_reflns_theta_min 1.69
_exptl_absorpt_coefficient_mu 2.307
_exptl_absorpt_correction_T_max 0.697
_exptl_absorpt_correction_T_min 0.528
_exptl_absorpt_correction_type multi-scan
_exptl_absorpt_process_details 'SADABS 2.10 (Bruker AXS Inc., 2005)'
_exptl_crystal_colour black
_exptl_crystal_density_diffrn 1.606
_exptl_crystal_density_method 'not measured'
_exptl_crystal_description block
_exptl_crystal_F_000 1588
_exptl_crystal_size_max 0.38
_exptl_crystal_size_mid 0.20
_exptl_crystal_size_min 0.16
_refine_diff_density_max 0.397
_refine_diff_density_min -0.414
_refine_diff_density_rms 0.075
_refine_ls_extinction_method none
_refine_ls_goodness_of_fit_ref 1.004
_refine_ls_hydrogen_treatment mixed
_refine_ls_matrix_type full
_refine_ls_number_parameters 471
_refine_ls_number_reflns 6616
_refine_ls_number_restraints 31
_refine_ls_restrained_S_all 1.005
_refine_ls_R_factor_all 0.0714
_refine_ls_R_factor_gt 0.0399
_refine_ls_shift/su_max 0.001
_refine_ls_shift/su_mean 0.000
_refine_ls_structure_factor_coef Fsqd
_refine_ls_weighting_details 'calc w=1/[\s^2^(Fo^2^)+(0.0498P)^2^+1.6040P] where P=(Fo^2^+2Fc^2^)/3'
_refine_ls_weighting_scheme calc
_refine_ls_wR_factor_gt 0.0895
_refine_ls_wR_factor_ref 0.1015
_reflns_number_gt 4724
_reflns_number_total 6616
_reflns_threshold_expression >2sigma(I)
_cod_data_source_file c3cc42416b.txt
_cod_data_source_block fe2y2
_cod_original_cell_volume 3237.3(8)
_cod_original_sg_symbol_H-M 'P 21/n'
_cod_database_code 7112369

loop_
_symmetry_equiv_pos_as_xyz
'x, y, z'
'-x+1/2, y+1/2, -z+1/2'
'-x, -y, -z'
'x-1/2, -y-1/2, z-1/2'

loop_
_atom_site_label
_atom_site_type_symbol
_atom_site_fract_x
_atom_site_fract_y
_atom_site_fract_z
_atom_site_U_iso_or_equiv
_atom_site_adp_type
_atom_site_occupancy
_atom_site_symmetry_multiplicity
_atom_site_calc_flag
_atom_site_refinement_flags
_atom_site_disorder_assembly
_atom_site_disorder_group
Y1 Y 0.53037(3) 0.385512(16) 0.64586(2) 0.02969(11) Uani 1 1 d . . .
Fe1 Fe 0.35569(4) 0.48114(2) 0.47255(3) 0.02489(12) Uani 1 1 d . . .
O1 O 0.53181(19) 0.43573(11) 0.50467(15) 0.0266(5) Uani 1 1 d D . .
H1 H 0.551(3) 0.4103(16) 0.462(2) 0.032 Uiso 1 1 d D . .
O2 O 0.20775(18) 0.53217(11) 0.49450(14) 0.0275(5) Uani 1 1 d . . .
C1 C 0.1742(3) 0.51715(16) 0.5707(2) 0.0270(7) Uani 1 1 d . . .
C2 C 0.2467(3) 0.46851(16) 0.6256(2) 0.0267(7) Uani 1 1 d . . .
O3 O 0.34767(19) 0.44431(11) 0.59432(14) 0.0273(5) Uani 1 1 d . . .
C3 C 0.2122(3) 0.44851(18) 0.7034(2) 0.0340(8) Uani 1 1 d . . .
H3A H 0.2616 0.4161 0.7404 0.041 Uiso 1 1 calc R . .
C4 C 0.1041(3) 0.4759(2) 0.7278(3) 0.0426(9) Uani 1 1 d . . .
H4A H 0.0793 0.4610 0.7803 0.051 Uiso 1 1 calc R . .
C5 C 0.0350(3) 0.5237(2) 0.6766(3) 0.0443(10) Uani 1 1 d . . .
H5A H -0.0377 0.5420 0.6940 0.053 Uiso 1 1 calc R . .
C6 C 0.0695(3) 0.54662(18) 0.5980(2) 0.0338(8) Uani 1 1 d . . .
C7 C -0.0036(3) 0.5974(2) 0.5485(3) 0.0432(10) Uani 1 1 d . . .
H7A H -0.0749 0.6135 0.5697 0.052 Uiso 1 1 calc R . .
N1 N 0.0186(3) 0.62362(16) 0.4772(2) 0.0438(8) Uani 1 1 d D B .
H11 H 0.083(3) 0.6094(19) 0.455(3) 0.053 Uiso 1 1 d D . .
C8 C -0.0604(4) 0.6782(2) 0.4275(3) 0.0651(14) Uani 1 1 d D . .
H8A H -0.0352 0.6857 0.3699 0.078 Uiso 0.69 1 calc PR A 1
H8B H -0.1509 0.6649 0.4154 0.078 Uiso 0.69 1 calc PR A 1
H8C H -0.0375 0.6819 0.3685 0.078 Uiso 0.31 1 calc PR A 2
H8D H -0.1501 0.6635 0.4172 0.078 Uiso 0.31 1 calc PR A 2
C9A C -0.0434(15) 0.7406(6) 0.4801(12) 0.034(3) Uani 0.69 1 d PD B 1
C10A C 0.0324(17) 0.7935(10) 0.481(2) 0.067(5) Uani 0.69 1 d PD B 1
H10A H 0.0934 0.7981 0.4446 0.080 Uiso 0.69 1 calc PR B 1
C11A C 0.011(2) 0.8395(10) 0.5404(14) 0.057(4) Uani 0.69 1 d PD B 1
H11A H 0.0571 0.8798 0.5558 0.069 Uiso 0.69 1 calc PR B 1
C12A C -0.083(2) 0.8187(14) 0.5722(14) 0.073(4) Uani 0.69 1 d PD B 1
H12A H -0.1251 0.8437 0.6099 0.087 Uiso 0.69 1 calc PR B 1
O4A O -0.1141(5) 0.7514(2) 0.5416(3) 0.0511(12) Uani 0.69 1 d PD B 1
C9B C -0.054(3) 0.7461(15) 0.466(3) 0.034(3) Uani 0.31 1 d PD B 2
C10B C -0.147(2) 0.7697(8) 0.5045(11) 0.0511(12) Uani 0.31 1 d PD B 2
H10B H -0.2349 0.7613 0.4854 0.061 Uiso 0.31 1 calc PR B 2
C11B C -0.092(5) 0.808(3) 0.575(3) 0.073(4) Uani 0.31 1 d PD B 2
H11B H -0.1230 0.8154 0.6278 0.087 Uiso 0.31 1 calc PR B 2
C12B C 0.011(5) 0.831(2) 0.557(4) 0.057(4) Uani 0.31 1 d PD B 2
H12B H 0.0533 0.8708 0.5790 0.069 Uiso 0.31 1 calc PR B 2
O4B O 0.049(3) 0.7846(17) 0.495(3) 0.067(5) Uani 0.31 1 d PD B 2
O5 O 0.3744(2) 0.50944(10) 0.34939(15) 0.0285(5) Uani 1 1 d . . .
C13 C 0.3405(3) 0.46118(17) 0.2893(2) 0.0304(8) Uani 1 1 d . . .
C14 C 0.2861(3) 0.40351(17) 0.3197(2) 0.0328(8) Uani 1 1 d . . .
O6 O 0.2795(2) 0.40256(10) 0.40612(15) 0.0290(5) Uani 1 1 d . . .
C15 C 0.2423(4) 0.3530(2) 0.2609(3) 0.0470(10) Uani 1 1 d . . .
H15A H 0.2041 0.3146 0.2806 0.056 Uiso 1 1 calc R . .
C16 C 0.2537(5) 0.3580(2) 0.1716(3) 0.0638(13) Uani 1 1 d . . .
H16A H 0.2208 0.3234 0.1310 0.077 Uiso 1 1 calc R . .
C17 C 0.3117(4) 0.4123(2) 0.1424(3) 0.0584(12) Uani 1 1 d . . .
H17A H 0.3211 0.4144 0.0824 0.070 Uiso 1 1 calc R . .
C18 C 0.3574(3) 0.46486(19) 0.2012(2) 0.0391(9) Uani 1 1 d . . .
C19 C 0.4289(4) 0.5177(2) 0.1717(2) 0.0427(9) Uani 1 1 d . . .
H19A H 0.4359 0.5163 0.1111 0.051 Uiso 1 1 calc R . .
O7 O 0.4825(2) 0.56474(12) 0.21622(16) 0.0389(6) Uani 1 1 d . . .
N3 N 0.4465(3) 0.26670(15) 0.7231(2) 0.0480(8) Uani 1 1 d . . .
O8 O 0.3756(2) 0.31826(12) 0.70744(17) 0.0415(6) Uani 1 1 d . . .
O9 O 0.5557(2) 0.27310(12) 0.7040(2) 0.0541(8) Uani 1 1 d . . .
O10 O 0.4127(3) 0.21556(14) 0.7541(2) 0.0683(9) Uani 1 1 d . . .
N4 N 0.7923(3) 0.3509(2) 0.7008(3) 0.0669(12) Uani 1 1 d . . .
O11 O 0.7313(3) 0.37493(15) 0.7551(2) 0.0573(8) Uani 1 1 d . . .
O12 O 0.7342(3) 0.34558(14) 0.6210(2) 0.0559(8) Uani 1 1 d . . .
O13 O 0.9028(3) 0.3339(2) 0.7255(3) 0.1103(16) Uani 1 1 d . . .
O14 O 0.4278(3) 0.31341(13) 0.5290(2) 0.0488(7) Uani 1 1 d D . .
H141 H 0.459(6) 0.271(2) 0.536(5) 0.073 Uiso 0.75 1 d PD C 1
H142 H 0.381(4) 0.327(2) 0.480(2) 0.073 Uiso 1 1 d D . .
C20B C 0.4230(16) 0.2488(8) 0.4971(11) 0.048(4) Uiso 0.25 1 d P D 2
H20A H 0.3585 0.2457 0.4421 0.072 Uiso 0.25 1 calc PR D 2
H20B H 0.4011 0.2181 0.5414 0.072 Uiso 0.25 1 calc PR D 2
H20C H 0.5059 0.2364 0.4850 0.072 Uiso 0.25 1 calc PR D 2
N21 N 0.6069(3) 0.3494(2) 0.3787(3) 0.0625(10) Uani 1 1 d D . .
C21 C 0.6346(4) 0.2967(2) 0.3628(3) 0.0530(11) Uani 1 1 d D . .
C22 C 0.6703(5) 0.2276(2) 0.3452(4) 0.0838(17) Uani 1 1 d D . .
H22A H 0.7185 0.2277 0.2976 0.126 Uiso 1 1 calc R . .
H22B H 0.5935 0.2005 0.3271 0.126 Uiso 1 1 calc R . .
H22C H 0.7227 0.2087 0.3993 0.126 Uiso 1 1 calc R . .
N22 N 0.1961(6) 0.0059(3) 0.5607(3) 0.0981(17) Uani 1 1 d . . .
C23 C 0.1957(5) 0.0489(3) 0.6083(3) 0.0729(15) Uani 1 1 d . . .
C24 C 0.1916(5) 0.1028(2) 0.6728(3) 0.0789(16) Uani 1 1 d . . .
H24A H 0.1210 0.1331 0.6495 0.118 Uiso 1 1 calc R . .
H24B H 0.2715 0.1279 0.6829 0.118 Uiso 1 1 calc R . .
H24C H 0.1795 0.0834 0.7291 0.118 Uiso 1 1 calc R . .
N23A N 0.4477(10) 0.1790(4) 0.4912(8) 0.178(5) Uani 0.75 1 d PDU E 1
C25A C 0.4371(9) 0.1259(4) 0.4720(6) 0.107(3) Uani 0.75 1 d PDU E 1
C26A C 0.4320(9) 0.0583(4) 0.4283(6) 0.109(3) Uani 0.75 1 d PDU E 1
H26A H 0.3919 0.0625 0.3653 0.163 Uiso 0.75 1 calc PR E 1
H26B H 0.3824 0.0276 0.4574 0.163 Uiso 0.75 1 calc PR E 1
H26C H 0.5183 0.0409 0.4338 0.163 Uiso 0.75 1 calc PR E 1
N23B N 0.500(7) 0.057(4) 0.588(4) 0.37(3) Uiso 0.25 1 d PDU F 2
C25B C 0.515(7) 0.083(4) 0.526(4) 0.30(3) Uiso 0.25 1 d PDU F 2
C26B C 0.569(3) 0.1044(14) 0.4483(19) 0.109(9) Uiso 0.25 1 d PDU F 2
H26D H 0.6219 0.1443 0.4638 0.164 Uiso 0.25 1 calc PR F 2
H26E H 0.4998 0.1146 0.3979 0.164 Uiso 0.25 1 calc PR F 2
H26F H 0.6210 0.0680 0.4319 0.164 Uiso 0.25 1 calc PR F 2

loop_
_atom_site_aniso_label
_atom_site_aniso_U_11
_atom_site_aniso_U_22
_atom_site_aniso_U_33
_atom_site_aniso_U_23
_atom_site_aniso_U_13
_atom_site_aniso_U_12
Y1 0.02521(17) 0.02325(17) 0.0411(2) 0.00907(15) 0.00797(14) 0.00241(13)
Fe1 0.0185(2) 0.0248(3) 0.0326(3) 0.0042(2) 0.00822(19) 0.00240(18)
O1 0.0216(11) 0.0247(12) 0.0349(13) 0.0010(10) 0.0089(10) 0.0050(9)
O2 0.0182(11) 0.0309(12) 0.0332(13) 0.0001(10) 0.0048(9) 0.0026(9)
C1 0.0199(15) 0.0274(18) 0.0342(19) -0.0075(15) 0.0063(14) -0.0043(13)
C2 0.0173(15) 0.0283(18) 0.0361(19) -0.0063(15) 0.0087(14) -0.0059(13)
O3 0.0225(11) 0.0261(12) 0.0359(13) 0.0025(10) 0.0124(10) 0.0035(9)
C3 0.0296(18) 0.038(2) 0.037(2) -0.0049(16) 0.0117(15) -0.0070(15)
C4 0.033(2) 0.060(3) 0.038(2) -0.010(2) 0.0166(17) -0.0090(19)
C5 0.0267(19) 0.061(3) 0.048(2) -0.023(2) 0.0151(17) -0.0027(18)
C6 0.0177(16) 0.037(2) 0.045(2) -0.0134(17) 0.0035(15) -0.0006(14)
C7 0.0237(18) 0.058(3) 0.044(2) -0.024(2) -0.0015(16) 0.0064(17)
N1 0.0359(17) 0.046(2) 0.044(2) -0.0188(16) -0.0052(15) 0.0186(15)
C8 0.072(3) 0.054(3) 0.055(3) -0.020(2) -0.020(2) 0.040(2)
C9A 0.044(3) 0.031(3) 0.022(7) 0.002(4) -0.001(4) 0.007(2)
C10A 0.054(5) 0.025(5) 0.126(10) 0.006(6) 0.028(6) 0.004(5)
C11A 0.063(3) 0.018(6) 0.081(10) -0.009(7) -0.008(5) 0.003(4)
C12A 0.113(6) 0.046(11) 0.064(3) -0.031(5) 0.031(3) -0.025(5)
O4A 0.079(3) 0.038(3) 0.041(3) -0.008(2) 0.025(3) -0.003(2)
C9B 0.044(3) 0.031(3) 0.022(7) 0.002(4) -0.001(4) 0.007(2)
C10B 0.079(3) 0.038(3) 0.041(3) -0.008(2) 0.025(3) -0.003(2)
C11B 0.113(6) 0.046(11) 0.064(3) -0.031(5) 0.031(3) -0.025(5)
C12B 0.063(3) 0.018(6) 0.081(10) -0.009(7) -0.008(5) 0.003(4)
O4B 0.054(5) 0.025(5) 0.126(10) 0.006(6) 0.028(6) 0.004(5)
O5 0.0275(12) 0.0254(12) 0.0329(13) 0.0034(10) 0.0071(10) -0.0012(9)
C13 0.0261(17) 0.0314(19) 0.0330(19) 0.0037(15) 0.0042(14) -0.0005(14)
C14 0.0276(18) 0.036(2) 0.036(2) -0.0015(16) 0.0106(15) -0.0030(15)
O6 0.0263(11) 0.0272(12) 0.0361(14) -0.0016(10) 0.0123(10) -0.0056(9)
C15 0.053(2) 0.048(2) 0.042(2) -0.0022(19) 0.0151(19) -0.024(2)
C16 0.085(3) 0.061(3) 0.048(3) -0.017(2) 0.021(2) -0.040(3)
C17 0.075(3) 0.066(3) 0.036(2) -0.008(2) 0.015(2) -0.028(2)
C18 0.043(2) 0.044(2) 0.031(2) 0.0004(17) 0.0074(16) -0.0097(17)
C19 0.049(2) 0.046(2) 0.031(2) 0.0066(18) 0.0054(17) -0.0092(19)
O7 0.0411(14) 0.0405(15) 0.0347(14) 0.0071(12) 0.0066(11) -0.0109(12)
N3 0.0460(19) 0.0304(18) 0.068(2) 0.0176(17) 0.0134(17) -0.0009(15)
O8 0.0374(14) 0.0289(14) 0.0606(17) 0.0138(12) 0.0157(12) 0.0019(11)
O9 0.0398(15) 0.0326(15) 0.093(2) 0.0252(15) 0.0206(15) 0.0097(12)
O10 0.069(2) 0.0328(16) 0.108(3) 0.0325(17) 0.0293(18) -0.0040(14)
N4 0.034(2) 0.065(3) 0.103(4) 0.045(3) 0.016(2) 0.0116(18)
O11 0.0346(15) 0.0593(19) 0.074(2) 0.0304(16) 0.0020(15) 0.0032(14)
O12 0.0433(16) 0.0501(18) 0.080(2) 0.0298(17) 0.0265(16) 0.0187(13)
O13 0.0334(18) 0.147(4) 0.149(4) 0.055(3) 0.015(2) 0.034(2)
O14 0.0602(19) 0.0331(15) 0.0543(18) 0.0027(14) 0.0147(15) -0.0054(14)
N21 0.056(2) 0.065(3) 0.071(3) -0.019(2) 0.023(2) -0.001(2)
C21 0.036(2) 0.069(3) 0.055(3) -0.024(2) 0.0125(19) -0.006(2)
C22 0.058(3) 0.068(3) 0.126(5) -0.041(3) 0.021(3) -0.003(3)
N22 0.169(5) 0.080(3) 0.039(2) -0.009(2) 0.006(3) 0.005(3)
C23 0.102(4) 0.063(3) 0.043(3) 0.011(3) -0.008(3) 0.005(3)
C24 0.091(4) 0.058(3) 0.074(4) -0.008(3) -0.018(3) 0.011(3)
N23A 0.173(9) 0.053(4) 0.276(13) -0.051(6) -0.031(8) 0.015(5)
C25A 0.123(7) 0.061(5) 0.118(7) 0.012(5) -0.020(6) 0.004(5)
C26A 0.118(7) 0.089(6) 0.125(8) -0.019(5) 0.038(6) 0.011(5)

loop_
_atom_type_symbol
_atom_type_description
_atom_type_scat_dispersion_real
_atom_type_scat_dispersion_imag
_atom_type_scat_source
C C 0.0033 0.0016 'International Tables Vol C Tables 4.2.6.8 and 6.1.1.4'
H H 0.0000 0.0000 'International Tables Vol C Tables 4.2.6.8 and 6.1.1.4'
N N 0.0061 0.0033 'International Tables Vol C Tables 4.2.6.8 and 6.1.1.4'
O O 0.0106 0.0060 'International Tables Vol C Tables 4.2.6.8 and 6.1.1.4'
Fe Fe 0.3463 0.8444 'International Tables Vol C Tables 4.2.6.8 and 6.1.1.4'
Y Y -2.7962 3.5667 'International Tables Vol C Tables 4.2.6.8 and 6.1.1.4'

loop_
_geom_angle_atom_site_label_1
_geom_angle_atom_site_label_2
_geom_angle_atom_site_label_3
_geom_angle
_geom_angle_site_symmetry_1
_geom_angle_site_symmetry_3
O3 Y1 O5 83.69(7) . 3_666
O3 Y1 O7 83.75(8) . 3_666
O5 Y1 O7 72.55(8) 3_666 3_666
O3 Y1 O14 79.45(9) . .
O5 Y1 O14 134.37(9) 3_666 .
O7 Y1 O14 145.32(9) 3_666 .
O3 Y1 O1 68.62(7) . .
O5 Y1 O1 64.32(8) 3_666 .
O7 Y1 O1 130.34(8) 3_666 .
O14 Y1 O1 70.06(9) . .
O3 Y1 O9 129.07(8) . .
O5 Y1 O9 144.22(9) 3_666 .
O7 Y1 O9 94.71(10) 3_666 .
O14 Y1 O9 73.55(10) . .
O1 Y1 O9 134.81(9) . .
O3 Y1 O12 148.34(9) . .
O5 Y1 O12 83.98(9) 3_666 .
O7 Y1 O12 119.77(10) 3_666 .
O14 Y1 O12 88.70(11) . .
O1 Y1 O12 79.75(9) . .
O9 Y1 O12 73.50(9) . .
O3 Y1 O11 148.58(10) . .
O5 Y1 O11 74.71(8) 3_666 .
O7 Y1 O11 68.27(10) 3_666 .
O14 Y1 O11 131.89(11) . .
O1 Y1 O11 119.14(9) . .
O9 Y1 O11 69.52(9) . .
O12 Y1 O11 52.06(11) . .
O3 Y1 O8 79.20(8) . .
O5 Y1 O8 143.46(8) 3_666 .
O7 Y1 O8 73.66(8) 3_666 .
O14 Y1 O8 73.51(9) . .
O1 Y1 O8 134.74(8) . .
O9 Y1 O8 52.19(8) . .
O12 Y1 O8 125.50(8) . .
O11 Y1 O8 105.02(9) . .
O6 Fe1 O2 103.66(9) . .
O6 Fe1 O5 81.23(9) . .
O2 Fe1 O5 104.66(9) . .
O6 Fe1 O3 95.62(9) . .
O2 Fe1 O3 80.91(9) . .
O5 Fe1 O3 174.09(9) . .
O6 Fe1 O1 155.66(9) . 3_666
O2 Fe1 O1 91.24(9) . 3_666
O5 Fe1 O1 76.37(9) . 3_666
O3 Fe1 O1 105.79(9) . 3_666
O6 Fe1 O1 92.22(9) . .
O2 Fe1 O1 156.40(9) . .
O5 Fe1 O1 94.82(9) . .
O3 Fe1 O1 80.25(8) . .
O1 Fe1 O1 80.40(9) 3_666 .
O6 Fe1 Y1 93.55(7) . .
O2 Fe1 Y1 118.56(7) . .
O5 Fe1 Y1 136.37(6) . .
O3 Fe1 Y1 38.48(6) . .
O1 Fe1 Y1 96.07(6) 3_666 .
O1 Fe1 Y1 41.82(6) . .
Fe1 O1 Fe1 99.60(9) 3_666 .
Fe1 O1 Y1 107.38(10) 3_666 .
Fe1 O1 Y1 102.99(9) . .
Fe1 O1 H1 112(2) 3_666 .
Fe1 O1 H1 114(2) . .
Y1 O1 H1 119(2) . .
C1 O2 Fe1 114.05(19) . .
O2 C1 C6 123.1(3) . .
O2 C1 C2 117.7(3) . .
C6 C1 C2 119.1(3) . .
O3 C2 C3 125.3(3) . .
O3 C2 C1 114.6(3) . .
C3 C2 C1 120.1(3) . .
C2 O3 Fe1 112.59(19) . .
C2 O3 Y1 138.59(19) . .
Fe1 O3 Y1 108.04(9) . .
C2 C3 C4 120.2(3) . .
C2 C3 H3A 119.9 . .
C4 C3 H3A 119.9 . .
C5 C4 C3 120.4(4) . .
C5 C4 H4A 119.8 . .
C3 C4 H4A 119.8 . .
C4 C5 C6 120.9(3) . .
C4 C5 H5A 119.5 . .
C6 C5 H5A 119.5 . .
C7 C6 C1 122.1(3) . .
C7 C6 C5 118.7(3) . .
C1 C6 C5 119.1(3) . .
N1 C7 C6 125.2(3) . .
N1 C7 H7A 117.4 . .
C6 C7 H7A 117.4 . .
C7 N1 C8 123.4(4) . .
C7 N1 H11 120(3) . .
C8 N1 H11 117(3) . .
C9A C8 N1 110.0(7) . .
C9B C8 N1 119.3(19) . .
C9A C8 H8A 109.7 . .
N1 C8 H8A 109.7 . .
C9A C8 H8B 109.7 . .
N1 C8 H8B 109.7 . .
H8A C8 H8B 108.2 . .
C9B C8 H8C 107.5 . .
N1 C8 H8C 107.5 . .
C9B C8 H8D 107.5 . .
N1 C8 H8D 107.5 . .
H8C C8 H8D 107.0 . .
C10A C9A O4A 107.4(9) . .
C10A C9A C8 133.0(16) . .
O4A C9A C8 119.7(13) . .
C9A C10A C11A 111.0(16) . .
C9A C10A H10A 124.5 . .
C11A C10A H10A 124.5 . .
C12A C11A C10A 107.2(17) . .
C12A C11A H11A 126.4 . .
C10A C11A H11A 126.4 . .
C11A C12A O4A 109.2(18) . .
C11A C12A H12A 125.4 . .
O4A C12A H12A 125.4 . .
C9A O4A C12A 104.5(10) . .
C10B C9B O4B 106.9(13) . .
C10B C9B C8 121(3) . .
O4B C9B C8 129(2) . .
C9B C10B C11B 108(2) . .
C9B C10B H10B 126.1 . .
C11B C10B H10B 126.1 . .
C12B C11B C10B 106(3) . .
C12B C11B H11B 126.9 . .
C10B C11B H11B 126.9 . .
C11B C12B O4B 107(4) . .
C11B C12B H12B 126.7 . .
O4B C12B H12B 126.7 . .
C9B O4B C12B 105(2) . .
C13 O5 Fe1 112.35(19) . .
C13 O5 Y1 136.8(2) . 3_666
Fe1 O5 Y1 110.45(10) . 3_666
O5 C13 C18 124.0(3) . .
O5 C13 C14 115.7(3) . .
C18 C13 C14 120.3(3) . .
O6 C14 C15 124.0(3) . .
O6 C14 C13 116.5(3) . .
C15 C14 C13 119.4(3) . .
C14 O6 Fe1 113.74(19) . .
C14 C15 C16 120.3(4) . .
C14 C15 H15A 119.9 . .
C16 C15 H15A 119.9 . .
C17 C16 C15 120.7(4) . .
C17 C16 H16A 119.6 . .
C15 C16 H16A 119.6 . .
C16 C17 C18 120.2(4) . .
C16 C17 H17A 119.9 . .
C18 C17 H17A 119.9 . .
C13 C18 C17 118.8(3) . .
C13 C18 C19 121.8(3) . .
C17 C18 C19 119.1(3) . .
O7 C19 C18 127.3(4) . .
O7 C19 H19A 116.3 . .
C18 C19 H19A 116.3 . .
C19 O7 Y1 135.1(2) . 3_666
O10 N3 O9 122.6(3) . .
O10 N3 O8 122.5(3) . .
O9 N3 O8 114.9(3) . .
N3 O8 Y1 94.94(19) . .
N3 O9 Y1 97.97(19) . .
O13 N4 O11 120.4(5) . .
O13 N4 O12 122.5(5) . .
O11 N4 O12 117.1(3) . .
N4 O11 Y1 94.9(3) . .
N4 O12 Y1 95.9(2) . .
C20B O14 Y1 144.1(7) . .
Y1 O14 H141 112(5) . .
C20B O14 H142 91(3) . .
Y1 O14 H142 124(3) . .
H141 O14 H142 123(6) . .
O14 C20B H20A 109.5 . .
O14 C20B H20B 109.5 . .
H20A C20B H20B 109.5 . .
O14 C20B H20C 109.5 . .
H20A C20B H20C 109.5 . .
H20B C20B H20C 109.5 . .
N21 C21 C22 178.0(5) . .
C21 C22 H22A 109.5 . .
C21 C22 H22B 109.5 . .
H22A C22 H22B 109.5 . .
C21 C22 H22C 109.5 . .
H22A C22 H22C 109.5 . .
H22B C22 H22C 109.5 . .
N22 C23 C24 177.2(6) . .
C23 C24 H24A 109.5 . .
C23 C24 H24B 109.5 . .
H24A C24 H24B 109.5 . .
C23 C24 H24C 109.5 . .
H24A C24 H24C 109.5 . .
H24B C24 H24C 109.5 . .
N23A C25A C26A 167.8(13) . .
N23B C25B C26B 163(8) . .
C25B C26B H26D 109.5 . .
C25B C26B H26E 109.5 . .
H26D C26B H26E 109.5 . .
C25B C26B H26F 109.5 . .
H26D C26B H26F 109.5 . .
H26E C26B H26F 109.5 . .

loop_
_geom_bond_atom_site_label_1
_geom_bond_atom_site_label_2
_geom_bond_distance
_geom_bond_site_symmetry_2
Y1 O3 2.289(2) .
Y1 O5 2.331(2) 3_666
Y1 O7 2.371(3) 3_666
Y1 O14 2.389(3) .
Y1 O1 2.394(2) .
Y1 O9 2.412(2) .
Y1 O12 2.438(3) .
Y1 O11 2.462(3) .
Y1 O8 2.475(2) .
Fe1 O6 1.959(2) .
Fe1 O2 1.978(2) .
Fe1 O5 2.025(2) .
Fe1 O3 2.029(2) .
Fe1 O1 2.044(2) 3_666
Fe1 O1 2.069(2) .
O1 Fe1 2.044(2) 3_666
O1 H1 0.89(3) .
O2 C1 1.329(4) .
C1 C6 1.410(4) .
C1 C2 1.413(5) .
C2 O3 1.364(4) .
C2 C3 1.381(5) .
C3 C4 1.405(5) .
C3 H3A 0.9500 .
C4 C5 1.359(6) .
C4 H4A 0.9500 .
C5 C6 1.411(5) .
C5 H5A 0.9500 .
C6 C7 1.408(5) .
C7 N1 1.280(5) .
C7 H7A 0.9500 .
N1 C8 1.494(5) .
N1 H11 0.88(3) .
C8 C9A 1.477(8) .
C8 C9B 1.478(15) .
C8 H8A 0.9900 .
C8 H8B 0.9900 .
C8 H8C 0.9900 .
C8 H8D 0.9900 .
C9A C10A 1.33(2) .
C9A O4A 1.347(18) .
C10A C11A 1.349(18) .
C10A H10A 0.9500 .
C11A C12A 1.278(9) .
C11A H11A 0.9500 .
C12A O4A 1.44(2) .
C12A H12A 0.9500 .
C9B C10B 1.34(3) .
C9B O4B 1.35(3) .
C10B C11B 1.36(3) .
C10B H10B 0.9500 .
C11B C12B 1.282(16) .
C11B H11B 0.9500 .
C12B O4B 1.44(3) .
C12B H12B 0.9500 .
O5 C13 1.334(4) .
O5 Y1 2.331(2) 3_666
C13 C18 1.404(5) .
C13 C14 1.414(5) .
C14 O6 1.346(4) .
C14 C15 1.372(5) .
C15 C16 1.406(5) .
C15 H15A 0.9500 .
C16 C17 1.372(6) .
C16 H16A 0.9500 .
C17 C18 1.408(5) .
C17 H17A 0.9500 .
C18 C19 1.433(5) .
C19 O7 1.234(4) .
C19 H19A 0.9500 .
O7 Y1 2.371(3) 3_666
N3 O10 1.214(4) .
N3 O9 1.275(4) .
N3 O8 1.276(4) .
N4 O13 1.221(4) .
N4 O11 1.259(5) .
N4 O12 1.262(5) .
O14 C20B 1.379(17) .
O14 H141 0.92(4) .
O14 H142 0.86(3) .
C20B H141 0.78(7) .
C20B H20A 0.9800 .
C20B H20B 0.9800 .
C20B H20C 0.9800 .
N21 C21 1.134(5) .
C21 C22 1.473(6) .
C22 H22A 0.9800 .
C22 H22B 0.9800 .
C22 H22C 0.9800 .
N22 C23 1.130(6) .
C23 C24 1.471(7) .
C24 H24A 0.9800 .
C24 H24B 0.9800 .
C24 H24C 0.9800 .
N23A C25A 1.101(9) .
C25A C26A 1.504(10) .
C26A H26A 0.9800 .
C26A H26B 0.9800 .
C26A H26C 0.9800 .
N23B C25B 1.125(18) .
C25B C26B 1.499(18) .
C26B H26D 0.9800 .
C26B H26E 0.9800 .
C26B H26F 0.9800 .

loop_
_geom_hbond_atom_site_label_D
_geom_hbond_atom_site_label_H
_geom_hbond_atom_site_label_A
_geom_hbond_distance_DH
_geom_hbond_distance_HA
_geom_hbond_distance_DA
_geom_hbond_angle_DHA
O1 H1 N21 0.89(3) 1.95(3) 2.832(4) 173(3)
N1 H11 O2 0.88(3) 2.06(4) 2.709(4) 131(3)
O14 H141 N23A 0.92(4) 1.95(5) 2.765(8) 147(6)
O14 H142 O6 0.86(3) 2.06(4) 2.839(4) 150(5)
